data_4024633
loop_
_publ_author_name
'Agostino Pietrangelo'
'Brian O. Patrick'
'Mark J. MacLachlan'
'Michael O. Wolf'

_publ_section_title
;
Conjugated Thiophene-Containing Oligoacenes Through Photocyclization: Bent
Acenedithiophenes and a Thiahelicene
;
_journal_name_full 'Journal of Organic Chemistry'
_journal_page_first 4918
_journal_page_last 4926
_journal_paper_doi 10.1021/jo900590u
_journal_volume 74
_journal_year 2009
_chemical_formula_sum 'C42 H58 S2'
_chemical_formula_weight 627.00
_chemical_name_systematic
;
 ?
;
_space_group_IT_number 2
_symmetry_cell_setting triclinic
_symmetry_space_group_name_Hall '-P 1'
_symmetry_space_group_name_H-M 'P -1'
_atom_sites_solution_hydrogens geom
_atom_sites_solution_primary direct
_atom_sites_solution_secondary difmap
_audit_creation_method SHELXL-97
_cell_angle_alpha 90.265(8)
_cell_angle_beta 93.180(8)
_cell_angle_gamma 97.862(8)
_cell_formula_units_Z 1
_cell_length_a 5.3230(8)
_cell_length_b 6.7510(10)
_cell_length_c 25.114(4)
_cell_measurement_reflns_used 2015
_cell_measurement_temperature 173(2)
_cell_measurement_theta_max 24.13
_cell_measurement_theta_min 2.43
_cell_volume 892.6(2)
_computing_structure_refinement 'SHELXL-97 (Sheldrick, 1997)'
_diffrn_ambient_temperature 173(2)
_diffrn_measured_fraction_theta_full 0.984
_diffrn_measured_fraction_theta_max 0.984
_diffrn_measurement_device_type 'Bruker X8 APEX II'
_diffrn_measurement_method 'area detector'
_diffrn_radiation_monochromator graphite
_diffrn_radiation_source 'fine-focus sealed tube'
_diffrn_radiation_type MoK\a
_diffrn_radiation_wavelength 0.71069
_diffrn_reflns_av_R_equivalents 0.0838
_diffrn_reflns_av_sigmaI/netI 0.1038
_diffrn_reflns_limit_h_max 6
_diffrn_reflns_limit_h_min -6
_diffrn_reflns_limit_k_max 8
_diffrn_reflns_limit_k_min -8
_diffrn_reflns_limit_l_max 29
_diffrn_reflns_limit_l_min -29
_diffrn_reflns_number 13064
_diffrn_reflns_theta_full 25.08
_diffrn_reflns_theta_max 25.08
_diffrn_reflns_theta_min 1.62
_exptl_absorpt_coefficient_mu 0.177
_exptl_absorpt_correction_T_max 0.996
_exptl_absorpt_correction_T_min 0.406
_exptl_absorpt_correction_type multi-scan
_exptl_crystal_colour yellow
_exptl_crystal_density_diffrn 1.166
_exptl_crystal_density_method 'not measured'
_exptl_crystal_description needle
_exptl_crystal_F_000 342
_exptl_crystal_size_max 0.35
_exptl_crystal_size_mid 0.05
_exptl_crystal_size_min 0.02
_refine_diff_density_max 0.385
_refine_diff_density_min -0.561
_refine_diff_density_rms 0.077
_refine_ls_extinction_coef 0.018(6)
_refine_ls_extinction_expression Fc^*^=kFc[1+0.001xFc^2^\l^3^/sin(2\q)]^-1/4^
_refine_ls_extinction_method SHELXL
_refine_ls_goodness_of_fit_ref 1.073
_refine_ls_hydrogen_treatment constr
_refine_ls_matrix_type full
_refine_ls_number_parameters 201
_refine_ls_number_reflns 3115
_refine_ls_number_restraints 0
_refine_ls_restrained_S_all 1.073
_refine_ls_R_factor_all 0.1539
_refine_ls_R_factor_gt 0.0791
_refine_ls_shift/su_max 0.002
_refine_ls_shift/su_mean 0.000
_refine_ls_structure_factor_coef Fsqd
_refine_ls_weighting_details 'calc w=1/[\s^2^(Fo^2^)+(0.1103P)^2^+0.6386P] where P=(Fo^2^+2Fc^2^)/3'
_refine_ls_weighting_scheme calc
_refine_ls_wR_factor_gt 0.1871
_refine_ls_wR_factor_ref 0.2319
_reflns_number_gt 1828
_reflns_number_total 3115
_reflns_threshold_expression >2sigma(I)
_cod_data_source_file jo900590u_si_005.cif
_cod_data_source_block mw065
_cod_database_code 4024633

loop_
_symmetry_equiv_pos_as_xyz
'x, y, z'
'-x, -y, -z'

loop_
_atom_site_label
_atom_site_type_symbol
_atom_site_fract_x
_atom_site_fract_y
_atom_site_fract_z
_atom_site_U_iso_or_equiv
_atom_site_adp_type
_atom_site_occupancy
_atom_site_symmetry_multiplicity
_atom_site_calc_flag
_atom_site_refinement_flags
_atom_site_disorder_assembly
_atom_site_disorder_group
C1 C -0.2574(9) 0.4756(7) 0.35157(18) 0.0322(11) Uani 1 1 d . . .
C2 C -0.1274(9) 0.6604(7) 0.35366(19) 0.0335(12) Uani 1 1 d . . .
H2 H -0.1698 0.7641 0.3308 0.040 Uiso 1 1 calc R . .
C3 C 0.0782(9) 0.6893(6) 0.39253(18) 0.0305(11) Uani 1 1 d . . .
C4 C 0.1005(8) 0.5150(6) 0.42109(17) 0.0291(11) Uani 1 1 d . . .
C5 C 0.2596(9) 0.8621(6) 0.40516(18) 0.0326(12) Uani 1 1 d . . .
H5 H 0.2440 0.9840 0.3873 0.039 Uiso 1 1 calc R . .
C6 C 0.4511(9) 0.8550(6) 0.44170(18) 0.0327(11) Uani 1 1 d . . .
H6 H 0.5708 0.9714 0.4485 0.039 Uiso 1 1 calc R . .
C7 C 0.4810(8) 0.6752(6) 0.47116(17) 0.0269(11) Uani 1 1 d . . .
C8 C 0.2979(8) 0.5032(6) 0.46107(17) 0.0269(10) Uani 1 1 d . . .
C9 C 0.3204(8) 0.3298(6) 0.49100(17) 0.0293(11) Uani 1 1 d . . .
H9 H 0.1975 0.2147 0.4852 0.035 Uiso 1 1 calc R . .
C10 C -0.4858(9) 0.3952(7) 0.3175(2) 0.0382(12) Uani 1 1 d . . .
H10A H -0.5080 0.4907 0.2884 0.046 Uiso 1 1 calc R . .
H10B H -0.6363 0.3886 0.3392 0.046 Uiso 1 1 calc R . .
C11 C -0.4807(9) 0.1892(7) 0.29272(19) 0.0343(12) Uani 1 1 d . . .
H11A H -0.3392 0.1972 0.2685 0.041 Uiso 1 1 calc R . .
H11B H -0.4471 0.0945 0.3214 0.041 Uiso 1 1 calc R . .
C12 C -0.7235(9) 0.1096(7) 0.26208(19) 0.0366(12) Uani 1 1 d . . .
H12A H -0.7456 0.1959 0.2309 0.044 Uiso 1 1 calc R . .
H12B H -0.8668 0.1186 0.2851 0.044 Uiso 1 1 calc R . .
C13 C -0.7374(9) -0.1057(7) 0.2425(2) 0.0375(12) Uani 1 1 d . . .
H13A H -0.5919 -0.1157 0.2202 0.045 Uiso 1 1 calc R . .
H13B H -0.7202 -0.1928 0.2737 0.045 Uiso 1 1 calc R . .
C14 C -0.9798(9) -0.1827(7) 0.2105(2) 0.0400(13) Uani 1 1 d . . .
H14A H -0.9919 -0.1002 0.1783 0.048 Uiso 1 1 calc R . .
H14B H -1.1256 -0.1652 0.2321 0.048 Uiso 1 1 calc R . .
C15 C -1.0016(9) -0.4000(7) 0.1935(2) 0.0416(13) Uani 1 1 d . . .
H15A H -0.8539 -0.4181 0.1726 0.050 Uiso 1 1 calc R . .
H15B H -0.9929 -0.4828 0.2259 0.050 Uiso 1 1 calc R . .
C16 C -1.2418(9) -0.4760(7) 0.1607(2) 0.0441(13) Uani 1 1 d . . .
H16A H -1.2539 -0.3892 0.1292 0.053 Uiso 1 1 calc R . .
H16B H -1.3889 -0.4628 0.1822 0.053 Uiso 1 1 calc R . .
C17 C -1.2624(9) -0.6922(7) 0.1412(2) 0.0417(13) Uani 1 1 d . . .
H17A H -1.1175 -0.7050 0.1190 0.050 Uiso 1 1 calc R . .
H17B H -1.2471 -0.7790 0.1726 0.050 Uiso 1 1 calc R . .
C18 C -1.5039(10) -0.7674(7) 0.1095(2) 0.0429(13) Uani 1 1 d . . .
H18A H -1.5175 -0.6819 0.0778 0.051 Uiso 1 1 calc R . .
H18B H -1.6489 -0.7521 0.1315 0.051 Uiso 1 1 calc R . .
C19 C -1.5273(9) -0.9827(7) 0.0909(2) 0.0420(13) Uani 1 1 d . . .
H19A H -1.3787 -0.9994 0.0702 0.050 Uiso 1 1 calc R . .
H19B H -1.5212 -1.0689 0.1226 0.050 Uiso 1 1 calc R . .
C20 C -1.7638(11) -1.0537(8) 0.0575(2) 0.0529(15) Uani 1 1 d . . .
H20A H -1.7682 -0.9688 0.0255 0.063 Uiso 1 1 calc R . .
H20B H -1.9122 -1.0344 0.0781 0.063 Uiso 1 1 calc R . .
C21 C -1.7912(12) -1.2709(8) 0.0395(3) 0.0640(17) Uani 1 1 d . . .
H21A H -1.6487 -1.2912 0.0179 0.096 Uiso 1 1 calc R . .
H21B H -1.9512 -1.3047 0.0181 0.096 Uiso 1 1 calc R . .
H21C H -1.7913 -1.3571 0.0707 0.096 Uiso 1 1 calc R . .
S1 S -0.1298(2) 0.32413(18) 0.39894(5) 0.0344(4) Uani 1 1 d . . .

loop_
_atom_site_aniso_label
_atom_site_aniso_U_11
_atom_site_aniso_U_22
_atom_site_aniso_U_33
_atom_site_aniso_U_23
_atom_site_aniso_U_13
_atom_site_aniso_U_12
C1 0.034(3) 0.025(3) 0.040(3) -0.002(2) 0.004(2) 0.012(2)
C2 0.041(3) 0.016(3) 0.046(3) 0.000(2) 0.005(2) 0.012(2)
C3 0.039(3) 0.012(2) 0.042(3) -0.003(2) 0.008(2) 0.009(2)
C4 0.035(3) 0.014(2) 0.040(3) -0.006(2) 0.009(2) 0.0067(19)
C5 0.045(3) 0.009(2) 0.046(3) 0.004(2) 0.006(2) 0.009(2)
C6 0.045(3) 0.006(2) 0.046(3) -0.003(2) 0.005(2) 0.003(2)
C7 0.035(3) 0.008(2) 0.038(3) 0.0001(19) 0.008(2) 0.0026(18)
C8 0.029(3) 0.012(2) 0.041(3) -0.0011(19) 0.009(2) 0.0063(18)
C9 0.037(3) 0.010(2) 0.042(3) -0.001(2) 0.009(2) 0.0039(19)
C10 0.041(3) 0.024(3) 0.052(3) -0.004(2) 0.002(2) 0.011(2)
C11 0.033(3) 0.022(3) 0.049(3) -0.003(2) 0.000(2) 0.008(2)
C12 0.040(3) 0.024(3) 0.048(3) -0.005(2) -0.003(2) 0.015(2)
C13 0.035(3) 0.023(3) 0.055(3) -0.007(2) -0.001(2) 0.011(2)
C14 0.040(3) 0.029(3) 0.054(3) -0.004(2) 0.001(2) 0.017(2)
C15 0.035(3) 0.025(3) 0.065(4) -0.007(2) -0.002(2) 0.010(2)
C16 0.042(3) 0.031(3) 0.061(3) -0.009(3) -0.004(3) 0.016(2)
C17 0.038(3) 0.028(3) 0.060(3) -0.010(2) -0.002(2) 0.009(2)
C18 0.048(3) 0.031(3) 0.051(3) -0.010(2) -0.003(3) 0.017(2)
C19 0.044(3) 0.026(3) 0.057(3) -0.007(2) -0.002(3) 0.013(2)
C20 0.061(4) 0.036(3) 0.063(4) -0.013(3) -0.008(3) 0.018(3)
C21 0.083(5) 0.033(3) 0.075(4) -0.015(3) -0.001(3) 0.006(3)
S1 0.0360(7) 0.0176(7) 0.0499(8) -0.0015(5) 0.0013(5) 0.0056(5)

loop_
_atom_type_symbol
_atom_type_description
_atom_type_scat_dispersion_real
_atom_type_scat_dispersion_imag
_atom_type_scat_source
C C 0.0033 0.0016 'International Tables Vol C Tables 4.2.6.8 and 6.1.1.4'
H H 0.0000 0.0000 'International Tables Vol C Tables 4.2.6.8 and 6.1.1.4'
S S 0.1246 0.1234 'International Tables Vol C Tables 4.2.6.8 and 6.1.1.4'

loop_
_geom_angle_atom_site_label_1
_geom_angle_atom_site_label_2
_geom_angle_atom_site_label_3
_geom_angle
_geom_angle_site_symmetry_1
_geom_angle_site_symmetry_3
_geom_angle_publ_flag
C2 C1 C10 129.4(4) . . ?
C2 C1 S1 110.5(4) . . ?
C10 C1 S1 120.1(3) . . ?
C1 C2 C3 114.9(4) . . ?
C1 C2 H2 122.5 . . ?
C3 C2 H2 122.5 . . ?
C4 C3 C2 111.6(4) . . ?
C4 C3 C5 118.0(4) . . ?
C2 C3 C5 130.5(4) . . ?
C3 C4 C8 122.4(4) . . ?
C3 C4 S1 110.7(3) . . ?
C8 C4 S1 126.8(3) . . ?
C6 C5 C3 121.1(4) . . ?
C6 C5 H5 119.4 . . ?
C3 C5 H5 119.4 . . ?
C5 C6 C7 121.9(4) . . ?
C5 C6 H6 119.0 . . ?
C7 C6 H6 119.0 . . ?
C9 C7 C8 120.4(4) 2_666 . ?
C9 C7 C6 121.3(4) 2_666 . ?
C8 C7 C6 118.3(4) . . ?
C9 C8 C7 118.6(4) . . ?
C9 C8 C4 123.2(4) . . ?
C7 C8 C4 118.2(4) . . ?
C7 C9 C8 121.0(4) 2_666 . ?
C7 C9 H9 119.5 2_666 . ?
C8 C9 H9 119.5 . . ?
C1 C10 C11 115.6(4) . . ?
C1 C10 H10A 108.4 . . ?
C11 C10 H10A 108.4 . . ?
C1 C10 H10B 108.4 . . ?
C11 C10 H10B 108.4 . . ?
H10A C10 H10B 107.4 . . ?
C12 C11 C10 113.1(4) . . ?
C12 C11 H11A 109.0 . . ?
C10 C11 H11A 109.0 . . ?
C12 C11 H11B 109.0 . . ?
C10 C11 H11B 109.0 . . ?
H11A C11 H11B 107.8 . . ?
C11 C12 C13 114.6(4) . . ?
C11 C12 H12A 108.6 . . ?
C13 C12 H12A 108.6 . . ?
C11 C12 H12B 108.6 . . ?
C13 C12 H12B 108.6 . . ?
H12A C12 H12B 107.6 . . ?
C14 C13 C12 114.1(4) . . ?
C14 C13 H13A 108.7 . . ?
C12 C13 H13A 108.7 . . ?
C14 C13 H13B 108.7 . . ?
C12 C13 H13B 108.7 . . ?
H13A C13 H13B 107.6 . . ?
C13 C14 C15 114.5(4) . . ?
C13 C14 H14A 108.6 . . ?
C15 C14 H14A 108.6 . . ?
C13 C14 H14B 108.6 . . ?
C15 C14 H14B 108.6 . . ?
H14A C14 H14B 107.6 . . ?
C16 C15 C14 114.5(4) . . ?
C16 C15 H15A 108.6 . . ?
C14 C15 H15A 108.6 . . ?
C16 C15 H15B 108.6 . . ?
C14 C15 H15B 108.6 . . ?
H15A C15 H15B 107.6 . . ?
C15 C16 C17 115.3(4) . . ?
C15 C16 H16A 108.5 . . ?
C17 C16 H16A 108.5 . . ?
C15 C16 H16B 108.5 . . ?
C17 C16 H16B 108.5 . . ?
H16A C16 H16B 107.5 . . ?
C18 C17 C16 114.8(4) . . ?
C18 C17 H17A 108.6 . . ?
C16 C17 H17A 108.6 . . ?
C18 C17 H17B 108.6 . . ?
C16 C17 H17B 108.6 . . ?
H17A C17 H17B 107.5 . . ?
C17 C18 C19 115.1(4) . . ?
C17 C18 H18A 108.5 . . ?
C19 C18 H18A 108.5 . . ?
C17 C18 H18B 108.5 . . ?
C19 C18 H18B 108.5 . . ?
H18A C18 H18B 107.5 . . ?
C20 C19 C18 114.6(4) . . ?
C20 C19 H19A 108.6 . . ?
C18 C19 H19A 108.6 . . ?
C20 C19 H19B 108.6 . . ?
C18 C19 H19B 108.6 . . ?
H19A C19 H19B 107.6 . . ?
C19 C20 C21 115.0(5) . . ?
C19 C20 H20A 108.5 . . ?
C21 C20 H20A 108.5 . . ?
C19 C20 H20B 108.5 . . ?
C21 C20 H20B 108.5 . . ?
H20A C20 H20B 107.5 . . ?
C20 C21 H21A 109.5 . . ?
C20 C21 H21B 109.5 . . ?
H21A C21 H21B 109.5 . . ?
C20 C21 H21C 109.5 . . ?
H21A C21 H21C 109.5 . . ?
H21B C21 H21C 109.5 . . ?
C4 S1 C1 92.3(2) . . ?

loop_
_geom_bond_atom_site_label_1
_geom_bond_atom_site_label_2
_geom_bond_distance
_geom_bond_site_symmetry_2
_geom_bond_publ_flag
C1 C2 1.341(6) . ?
C1 C10 1.485(6) . ?
C1 S1 1.742(5) . ?
C2 C3 1.418(6) . ?
C2 H2 0.9500 . ?
C3 C4 1.397(6) . ?
C3 C5 1.431(6) . ?
C4 C8 1.423(6) . ?
C4 S1 1.720(5) . ?
C5 C6 1.339(6) . ?
C5 H5 0.9500 . ?
C6 C7 1.447(6) . ?
C6 H6 0.9500 . ?
C7 C9 1.386(6) 2_666 ?
C7 C8 1.423(6) . ?
C8 C9 1.409(6) . ?
C9 C7 1.386(6) 2_666 ?
C9 H9 0.9500 . ?
C10 C11 1.525(6) . ?
C10 H10A 0.9900 . ?
C10 H10B 0.9900 . ?
C11 C12 1.499(6) . ?
C11 H11A 0.9900 . ?
C11 H11B 0.9900 . ?
C12 C13 1.523(6) . ?
C12 H12A 0.9900 . ?
C12 H12B 0.9900 . ?
C13 C14 1.509(7) . ?
C13 H13A 0.9900 . ?
C13 H13B 0.9900 . ?
C14 C15 1.513(6) . ?
C14 H14A 0.9900 . ?
C14 H14B 0.9900 . ?
C15 C16 1.510(7) . ?
C15 H15A 0.9900 . ?
C15 H15B 0.9900 . ?
C16 C17 1.525(6) . ?
C16 H16A 0.9900 . ?
C16 H16B 0.9900 . ?
C17 C18 1.499(7) . ?
C17 H17A 0.9900 . ?
C17 H17B 0.9900 . ?
C18 C19 1.511(6) . ?
C18 H18A 0.9900 . ?
C18 H18B 0.9900 . ?
C19 C20 1.495(7) . ?
C19 H19A 0.9900 . ?
C19 H19B 0.9900 . ?
C20 C21 1.518(7) . ?
C20 H20A 0.9900 . ?
C20 H20B 0.9900 . ?
C21 H21A 0.9800 . ?
C21 H21B 0.9800 . ?
C21 H21C 0.9800 . ?

loop_
_geom_torsion_atom_site_label_1
_geom_torsion_atom_site_label_2
_geom_torsion_atom_site_label_3
_geom_torsion_atom_site_label_4
_geom_torsion
_geom_torsion_site_symmetry_1
_geom_torsion_site_symmetry_2
_geom_torsion_site_symmetry_3
_geom_torsion_site_symmetry_4
_geom_torsion_publ_flag
C10 C1 C2 C3 177.7(4) . . . . ?
S1 C1 C2 C3 0.2(5) . . . . ?
C1 C2 C3 C4 -0.3(6) . . . . ?
C1 C2 C3 C5 178.3(5) . . . . ?
C2 C3 C4 C8 177.7(4) . . . . ?
C5 C3 C4 C8 -1.2(6) . . . . ?
C2 C3 C4 S1 0.2(5) . . . . ?
C5 C3 C4 S1 -178.6(3) . . . . ?
C4 C3 C5 C6 2.7(7) . . . . ?
C2 C3 C5 C6 -175.9(4) . . . . ?
C3 C5 C6 C7 -1.6(7) . . . . ?
C5 C6 C7 C9 -179.8(4) . . . 2_666 ?
C5 C6 C7 C8 -0.9(7) . . . . ?
C9 C7 C8 C9 1.2(7) 2_666 . . . ?
C6 C7 C8 C9 -177.7(4) . . . . ?
C9 C7 C8 C4 -178.8(4) 2_666 . . . ?
C6 C7 C8 C4 2.3(6) . . . . ?
C3 C4 C8 C9 178.7(4) . . . . ?
S1 C4 C8 C9 -4.3(6) . . . . ?
C3 C4 C8 C7 -1.3(6) . . . . ?
S1 C4 C8 C7 175.7(3) . . . . ?
C7 C8 C9 C7 -1.3(7) . . . 2_666 ?
C4 C8 C9 C7 178.8(4) . . . 2_666 ?
C2 C1 C10 C11 136.5(5) . . . . ?
S1 C1 C10 C11 -46.2(5) . . . . ?
C1 C10 C11 C12 175.8(4) . . . . ?
C10 C11 C12 C13 -172.9(4) . . . . ?
C11 C12 C13 C14 -178.5(4) . . . . ?
C12 C13 C14 C15 -176.8(4) . . . . ?
C13 C14 C15 C16 -178.9(4) . . . . ?
C14 C15 C16 C17 177.6(5) . . . . ?
C15 C16 C17 C18 178.9(5) . . . . ?
C16 C17 C18 C19 -179.0(5) . . . . ?
C17 C18 C19 C20 -177.6(5) . . . . ?
C18 C19 C20 C21 -179.0(5) . . . . ?
C3 C4 S1 C1 -0.1(3) . . . . ?
C8 C4 S1 C1 -177.4(4) . . . . ?
C2 C1 S1 C4 -0.1(4) . . . . ?
C10 C1 S1 C4 -177.9(4) . . . . ?
